data_7245492
loop_
_publ_author_name
'Zhao, Qiang'
'Li, Qi-yang'
'Li, Jing'

_publ_section_title
;
 Structures, fluorescence and magnetism of a series of coordination
 polymers driven by a tricarboxypyridine ligand
;
_journal_name_full CrystEngComm
_journal_paper_doi 10.1039/D2CE00726F
_journal_year 2022
_chemical_formula_moiety 'C52 H34 Mn2 N6 O16'
_chemical_formula_sum 'C52 H34 Mn2 N6 O16'
_chemical_formula_weight 1108.73
_space_group_crystal_system monoclinic
_space_group_IT_number 14
_space_group_name_Hall '-P 2ybc'
_space_group_name_H-M_alt 'P 1 21/c 1'
_atom_sites_solution_hydrogens geom
_atom_sites_solution_primary direct
_atom_sites_solution_secondary difmap
_audit_creation_date 2022-05-17
_audit_creation_method
;
Olex2 1.5
(compiled 2022.04.07 svn.rca3783a0 for OlexSys, GUI svn.r6498)
;
_audit_update_record
;
2022-05-20 deposited with the CCDC.	2022-08-24 downloaded from the CCDC.
;
_cell_angle_alpha 90.00
_cell_angle_beta 110.623(9)
_cell_angle_gamma 90.00
_cell_formula_units_Z 2
_cell_length_a 10.357(6)
_cell_length_b 22.994(13)
_cell_length_c 10.112(6)
_cell_measurement_reflns_used 2399
_cell_measurement_temperature 296(2)
_cell_measurement_theta_max 23.65
_cell_measurement_theta_min 2.58
_cell_volume 2254(2)
_computing_cell_refinement 'SAINT v7.60A (Bruker, 2009)'
_computing_data_reduction 'SAINT v7.60A (Bruker, 2009)'
_computing_molecular_graphics 'Olex2 1.5 (Dolomanov et al., 2009)'
_computing_publication_material 'Olex2 1.5 (Dolomanov et al., 2009)'
_computing_structure_refinement 'XL  (Sheldrick, 2008)'
_computing_structure_solution 'SHELXS-97 (Sheldrick, 1990)'
_diffrn_ambient_temperature 296.15
_diffrn_measured_fraction_theta_full 0.994
_diffrn_measured_fraction_theta_max 0.994
_diffrn_measurement_device_type 'CCD area detector'
_diffrn_measurement_method 'phi and omega scans'
_diffrn_radiation_monochromator graphite
_diffrn_radiation_type MoK\a
_diffrn_radiation_wavelength 0.71073
_diffrn_reflns_av_R_equivalents 0.0799
_diffrn_reflns_av_unetI/netI 0.0947
_diffrn_reflns_limit_h_max 12
_diffrn_reflns_limit_h_min -12
_diffrn_reflns_limit_k_max 21
_diffrn_reflns_limit_k_min -27
_diffrn_reflns_limit_l_max 12
_diffrn_reflns_limit_l_min -12
_diffrn_reflns_number 10442
_diffrn_reflns_theta_full 25.01
_diffrn_reflns_theta_max 25.01
_diffrn_reflns_theta_min 1.77
_diffrn_source 'fine-focus sealed tube'
_diffrn_source_current 30.0
_diffrn_source_power 1.44
_diffrn_source_voltage 48.0
_exptl_absorpt_coefficient_mu 0.648
_exptl_absorpt_correction_type none
_exptl_crystal_density_diffrn 1.634
_exptl_crystal_density_method 'not measured'
_exptl_crystal_description yellow
_exptl_crystal_F_000 1132
_refine_diff_density_max 0.792
_refine_diff_density_min -1.171
_refine_diff_density_rms 0.113
_refine_ls_extinction_method none
_refine_ls_goodness_of_fit_ref 1.083
_refine_ls_hydrogen_treatment mixed
_refine_ls_matrix_type full
_refine_ls_number_parameters 345
_refine_ls_number_reflns 3937
_refine_ls_number_restraints 0
_refine_ls_restrained_S_all 1.083
_refine_ls_R_factor_all 0.1147
_refine_ls_R_factor_gt 0.0803
_refine_ls_shift/su_max 0.000
_refine_ls_shift/su_mean 0.000
_refine_ls_structure_factor_coef Fsqd
_refine_ls_weighting_details 'calc w=1/[\s^2^(Fo^2^)+(0.1290P)^2^+2.3233P] where P=(Fo^2^+2Fc^2^)/3'
_refine_ls_weighting_scheme calc
_refine_ls_wR_factor_gt 0.2170
_refine_ls_wR_factor_ref 0.2432
_reflns_number_gt 2552
_reflns_number_total 3937
_reflns_threshold_expression >2sigma(I)
_cod_data_source_file d2ce00726f2.cif
_cod_data_source_block 4
_cod_database_code 7245492
_olex2_refinement_description
;
1. Fixed Uiso
 At 1.2 times of:
  All C(H) groups
 At 1.5 times of:
  All O(H) groups, All O(H,H) groups
2.a Rotating group:
 O3(H3A,H3B)
2.b Aromatic/amide H refined with riding coordinates:
 C13(H13), C14(H14), C10(H10), C17(H17), C7(H7), C6(H6), C15(H15), C20(H20),
 C21(H21), C25(H25), C5(H5A), C16(H16), C24(H24), C23(H23)
2.c Idealised tetrahedral OH refined as rotating group:
 O5(H5)
;
_olex2_submission_special_instructions 'No special instructions were received'

loop_
_space_group_symop_id
_space_group_symop_operation_xyz
1 'x, y, z'
2 '-x, y+1/2, -z+1/2'
3 '-x, -y, -z'
4 'x, -y-1/2, z-1/2'

loop_
_atom_site_label
_atom_site_type_symbol
_atom_site_fract_x
_atom_site_fract_y
_atom_site_fract_z
_atom_site_U_iso_or_equiv
_atom_site_adp_type
_atom_site_occupancy
_atom_site_symmetry_multiplicity
_atom_site_calc_flag
_atom_site_refinement_flags
_atom_site_disorder_assembly
_atom_site_disorder_group
O7 O -0.0225(5) 0.05704(19) 0.6915(5) 0.0464(12) Uani 1 1 d . . .
C12 C 0.0950(6) 0.0741(3) 0.7728(6) 0.0369(15) Uani 1 1 d . . .
Mn1 Mn 0.11670(9) 0.01694(4) 0.27032(9) 0.0348(4) Uani 1 1 d . . .
O1 O -0.0215(4) 0.08192(18) 0.2664(4) 0.0388(10) Uani 1 1 d . . .
O6 O 0.1449(4) 0.18993(19) 0.3856(4) 0.0364(10) Uani 1 1 d . . .
O3 O 0.1424(4) -0.01784(19) 0.0870(4) 0.0398(11) Uani 1 1 d . . .
H3A H 0.1188 0.0075 0.0168 0.060 Uiso 1 1 d R . .
H3B H 0.0844 -0.0468 0.0519 0.060 Uiso 1 1 d R . .
O2 O -0.0281(5) 0.1180(2) 0.0612(4) 0.0474(12) Uani 1 1 d . . .
N1 N 0.2560(5) 0.0129(2) 0.4970(5) 0.0345(12) Uani 1 1 d . . .
N2 N 0.2956(5) 0.0778(2) 0.2928(5) 0.0334(12) Uani 1 1 d . . .
O4 O -0.3341(5) 0.1231(2) 0.0222(4) 0.0489(12) Uani 1 1 d . . .
N3 N 0.3686(5) 0.1745(2) 0.7467(5) 0.0366(13) Uani 1 1 d . . .
C8 C 0.0088(6) 0.2100(3) 0.3294(6) 0.0332(14) Uani 1 1 d . . .
C1 C -0.0441(6) 0.1219(3) 0.1769(6) 0.0322(14) Uani 1 1 d . . .
O5 O -0.4138(5) 0.2123(2) -0.0419(5) 0.0541(13) Uani 1 1 d . . .
H5 H -0.4757 0.1952 -0.1034 0.081 Uiso 1 1 calc R . .
C3 C -0.2165(6) 0.2038(3) 0.1579(6) 0.0342(14) Uani 1 1 d . . .
O8 O 0.1579(5) 0.0562(2) 0.8930(4) 0.0537(13) Uani 1 1 d . . .
C2 C -0.0852(6) 0.1792(3) 0.2202(5) 0.0294(13) Uani 1 1 d . . .
C13 C 0.2959(6) 0.1388(3) 0.7949(6) 0.0390(15) Uani 1 1 d . . .
H13 H 0.3335 0.1269 0.8887 0.047 Uiso 1 1 calc R . .
C14 C 0.3154(6) 0.1913(3) 0.6123(6) 0.0363(14) Uani 1 1 d . . .
H14 H 0.3663 0.2159 0.5763 0.044 Uiso 1 1 calc R . .
C9 C 0.1869(6) 0.1732(3) 0.5253(6) 0.0329(14) Uani 1 1 d . . .
C26 C 0.3945(6) 0.0783(3) 0.4243(6) 0.0323(14) Uani 1 1 d . . .
C10 C 0.1104(6) 0.1372(3) 0.5764(6) 0.0339(14) Uani 1 1 d . . .
H10 H 0.0220 0.1259 0.5196 0.041 Uiso 1 1 calc R . .
C4 C -0.3264(6) 0.1743(3) 0.0389(6) 0.0340(14) Uani 1 1 d . . .
C11 C 0.1671(6) 0.1180(3) 0.7140(6) 0.0351(14) Uani 1 1 d . . .
C19 C 0.3727(6) 0.0434(3) 0.5303(6) 0.0337(14) Uani 1 1 d . . .
C18 C 0.4710(7) 0.0439(3) 0.6670(6) 0.0410(16) Uani 1 1 d . . .
C17 C 0.4443(8) 0.0097(3) 0.7682(7) 0.0528(19) Uani 1 1 d . . .
H17 H 0.5084 0.0080 0.8597 0.063 Uiso 1 1 calc R . .
C7 C -0.0215(7) 0.2620(3) 0.3759(6) 0.0438(17) Uani 1 1 d . . .
H7 H 0.0461 0.2821 0.4471 0.053 Uiso 1 1 calc R . .
C6 C -0.1513(7) 0.2848(3) 0.3177(7) 0.0490(18) Uani 1 1 d . . .
H6 H -0.1744 0.3193 0.3520 0.059 Uiso 1 1 calc R . .
C15 C 0.2334(7) -0.0185(3) 0.5976(6) 0.0411(16) Uani 1 1 d . . .
H15 H 0.1520 -0.0397 0.5748 0.049 Uiso 1 1 calc R . .
C20 C 0.5939(7) 0.0772(3) 0.6927(7) 0.0459(17) Uani 1 1 d . . .
H20 H 0.6605 0.0773 0.7829 0.055 Uiso 1 1 calc R . .
C21 C 0.6159(7) 0.1082(3) 0.5914(7) 0.0490(18) Uani 1 1 d . . .
H21 H 0.6989 0.1280 0.6116 0.059 Uiso 1 1 calc R . .
C25 C 0.3114(7) 0.1117(3) 0.1956(6) 0.0437(16) Uani 1 1 d . . .
H25 H 0.2421 0.1124 0.1071 0.052 Uiso 1 1 calc R . .
C5 C -0.2478(7) 0.2555(3) 0.2068(7) 0.0436(17) Uani 1 1 d . . .
H5A H -0.3355 0.2713 0.1647 0.052 Uiso 1 1 calc R . .
C22 C 0.5147(7) 0.1115(3) 0.4524(7) 0.0413(16) Uani 1 1 d . . .
C16 C 0.3266(8) -0.0207(3) 0.7343(7) 0.0491(18) Uani 1 1 d . . .
H16 H 0.3080 -0.0430 0.8022 0.059 Uiso 1 1 calc R . .
C24 C 0.4263(7) 0.1465(3) 0.2183(7) 0.0505(18) Uani 1 1 d . . .
H24 H 0.4333 0.1700 0.1462 0.061 Uiso 1 1 calc R . .
C23 C 0.5286(7) 0.1459(3) 0.3469(7) 0.0487(18) Uani 1 1 d . . .
H23 H 0.6071 0.1686 0.3635 0.058 Uiso 1 1 calc R . .

loop_
_atom_site_aniso_label
_atom_site_aniso_U_11
_atom_site_aniso_U_22
_atom_site_aniso_U_33
_atom_site_aniso_U_23
_atom_site_aniso_U_13
_atom_site_aniso_U_12
O7 0.039(3) 0.061(3) 0.034(2) 0.006(2) 0.007(2) -0.013(2)
C12 0.031(3) 0.055(4) 0.028(3) -0.004(3) 0.014(3) -0.003(3)
Mn1 0.0264(5) 0.0560(7) 0.0209(5) 0.0007(4) 0.0069(4) -0.0036(4)
O1 0.035(3) 0.053(3) 0.027(2) 0.009(2) 0.0096(19) 0.0046(19)
O6 0.021(2) 0.067(3) 0.018(2) 0.0040(19) 0.0041(17) -0.0010(19)
O3 0.040(3) 0.059(3) 0.017(2) -0.0006(19) 0.0060(18) -0.004(2)
O2 0.053(3) 0.066(3) 0.030(2) -0.001(2) 0.023(2) 0.003(2)
N1 0.036(3) 0.048(3) 0.021(3) 0.001(2) 0.013(2) 0.000(2)
N2 0.030(3) 0.054(3) 0.017(2) 0.000(2) 0.009(2) -0.001(2)
O4 0.048(3) 0.056(3) 0.029(2) 0.000(2) -0.004(2) -0.005(2)
N3 0.024(3) 0.061(3) 0.017(3) 0.001(2) -0.003(2) -0.004(2)
C8 0.026(3) 0.055(4) 0.017(3) 0.004(3) 0.005(2) 0.000(3)
C1 0.021(3) 0.054(4) 0.020(3) 0.002(3) 0.007(2) -0.004(3)
O5 0.036(3) 0.066(3) 0.039(3) 0.001(2) -0.013(2) -0.002(2)
C3 0.024(3) 0.054(4) 0.019(3) 0.001(3) 0.001(2) 0.001(3)
O8 0.053(3) 0.086(4) 0.020(2) 0.007(2) 0.010(2) -0.013(3)
C2 0.027(3) 0.048(4) 0.012(3) 0.002(2) 0.005(2) -0.002(2)
C13 0.035(4) 0.062(4) 0.014(3) 0.002(3) 0.002(3) -0.002(3)
C14 0.023(3) 0.052(4) 0.032(3) 0.001(3) 0.007(3) -0.001(3)
C9 0.022(3) 0.054(4) 0.018(3) -0.001(3) 0.000(2) -0.001(3)
C26 0.027(3) 0.043(3) 0.030(3) -0.008(3) 0.014(3) 0.000(3)
C10 0.017(3) 0.062(4) 0.018(3) -0.001(3) 0.001(2) -0.007(3)
C4 0.017(3) 0.064(5) 0.020(3) 0.003(3) 0.005(2) -0.002(3)
C11 0.029(3) 0.051(4) 0.023(3) -0.005(3) 0.006(3) -0.006(3)
C19 0.025(3) 0.052(4) 0.023(3) -0.006(3) 0.007(2) 0.002(3)
C18 0.043(4) 0.060(4) 0.017(3) -0.004(3) 0.006(3) 0.013(3)
C17 0.051(5) 0.082(5) 0.020(3) 0.001(3) 0.006(3) 0.020(4)
C7 0.040(4) 0.059(4) 0.025(3) -0.011(3) 0.002(3) -0.004(3)
C6 0.044(4) 0.061(4) 0.036(4) -0.009(3) 0.006(3) 0.008(3)
C15 0.043(4) 0.054(4) 0.031(4) 0.002(3) 0.019(3) 0.003(3)
C20 0.032(4) 0.074(5) 0.026(3) -0.011(3) 0.004(3) 0.003(3)
C21 0.032(4) 0.070(5) 0.036(4) -0.012(3) 0.001(3) 0.000(3)
C25 0.041(4) 0.067(5) 0.024(3) 0.003(3) 0.012(3) 0.002(3)
C5 0.035(4) 0.062(4) 0.029(4) 0.000(3) 0.006(3) 0.007(3)
C22 0.031(4) 0.062(4) 0.033(3) -0.009(3) 0.014(3) -0.006(3)
C16 0.063(5) 0.061(5) 0.027(4) 0.008(3) 0.020(3) 0.010(4)
C24 0.050(4) 0.066(5) 0.038(4) 0.005(3) 0.017(3) -0.008(4)
C23 0.044(4) 0.062(5) 0.045(4) -0.007(3) 0.022(3) -0.013(3)

loop_
_atom_type_symbol
_atom_type_description
_atom_type_scat_dispersion_real
_atom_type_scat_dispersion_imag
_atom_type_scat_source
C C 0.0033 0.0016 'International Tables Vol C Tables 4.2.6.8 and 6.1.1.4'
H H 0.0000 0.0000 'International Tables Vol C Tables 4.2.6.8 and 6.1.1.4'
Mn Mn 0.3368 0.7283 'International Tables Vol C Tables 4.2.6.8 and 6.1.1.4'
N N 0.0061 0.0033 'International Tables Vol C Tables 4.2.6.8 and 6.1.1.4'
O O 0.0106 0.0060 'International Tables Vol C Tables 4.2.6.8 and 6.1.1.4'

loop_
_geom_angle_atom_site_label_1
_geom_angle_atom_site_label_2
_geom_angle_atom_site_label_3
_geom_angle
_geom_angle_site_symmetry_1
_geom_angle_site_symmetry_3
_geom_angle_publ_flag
C12 O7 Mn1 122.9(4) . 3_556 ?
O7 C12 C11 116.7(5) . . ?
O8 C12 O7 126.3(6) . . ?
O8 C12 C11 116.9(6) . . ?
O7 Mn1 O3 93.78(18) 3_556 . ?
O7 Mn1 N1 87.16(18) 3_556 . ?
O7 Mn1 N2 155.93(18) 3_556 . ?
O1 Mn1 O7 103.31(19) . 3_556 ?
O1 Mn1 O3 123.86(16) . . ?
O1 Mn1 N1 104.06(17) . . ?
O1 Mn1 N2 95.26(18) . . ?
O3 Mn1 N1 130.18(18) . . ?
O3 Mn1 N2 88.32(17) . . ?
N1 Mn1 N2 73.41(17) . . ?
C1 O1 Mn1 119.8(4) . . ?
C9 O6 C8 114.7(4) . . ?
Mn1 O3 H3A 111.6 . . ?
Mn1 O3 H3B 111.0 . . ?
H3A O3 H3B 102.6 . . ?
C19 N1 Mn1 115.8(4) . . ?
C15 N1 Mn1 125.5(4) . . ?
C15 N1 C19 118.7(5) . . ?
C26 N2 Mn1 114.2(4) . . ?
C25 N2 Mn1 127.3(4) . . ?
C25 N2 C26 118.5(5) . . ?
C13 N3 C14 118.3(5) . . ?
C2 C8 O6 118.8(5) . . ?
C7 C8 O6 118.0(5) . . ?
C7 C8 C2 122.9(6) . . ?
O1 C1 C2 115.7(5) . . ?
O2 C1 O1 125.1(6) . . ?
O2 C1 C2 119.1(5) . . ?
C4 O5 H5 109.5 . . ?
C2 C3 C4 121.5(6) . . ?
C5 C3 C2 120.3(5) . . ?
C5 C3 C4 118.2(5) . . ?
C8 C2 C1 119.4(5) . . ?
C8 C2 C3 116.9(5) . . ?
C3 C2 C1 123.7(5) . . ?
N3 C13 H13 118.1 . . ?
N3 C13 C11 123.7(5) . . ?
C11 C13 H13 118.1 . . ?
N3 C14 H14 119.2 . . ?
N3 C14 C9 121.5(6) . . ?
C9 C14 H14 119.2 . . ?
C14 C9 O6 117.0(5) . . ?
C10 C9 O6 122.8(5) . . ?
C10 C9 C14 120.1(5) . . ?
N2 C26 C19 117.8(5) . . ?
N2 C26 C22 120.8(6) . . ?
C22 C26 C19 121.4(6) . . ?
C9 C10 H10 120.7 . . ?
C9 C10 C11 118.6(5) . . ?
C11 C10 H10 120.7 . . ?
O4 C4 O5 125.0(5) . . ?
O4 C4 C3 123.8(5) . . ?
O5 C4 C3 111.2(6) . . ?
C13 C11 C12 120.7(5) . . ?
C10 C11 C12 121.5(5) . . ?
C10 C11 C13 117.7(6) . . ?
N1 C19 C26 118.6(5) . . ?
N1 C19 C18 122.2(6) . . ?
C18 C19 C26 119.2(6) . . ?
C19 C18 C20 118.4(6) . . ?
C17 C18 C19 117.2(6) . . ?
C17 C18 C20 124.3(6) . . ?
C18 C17 H17 119.9 . . ?
C16 C17 C18 120.2(6) . . ?
C16 C17 H17 119.9 . . ?
C8 C7 H7 120.1 . . ?
C8 C7 C6 119.9(6) . . ?
C6 C7 H7 120.1 . . ?
C7 C6 H6 120.6 . . ?
C7 C6 C5 118.9(6) . . ?
C5 C6 H6 120.6 . . ?
N1 C15 H15 118.9 . . ?
N1 C15 C16 122.3(6) . . ?
C16 C15 H15 118.9 . . ?
C18 C20 H20 119.0 . . ?
C21 C20 C18 122.0(6) . . ?
C21 C20 H20 119.0 . . ?
C20 C21 H21 119.3 . . ?
C20 C21 C22 121.3(7) . . ?
C22 C21 H21 119.3 . . ?
N2 C25 H25 118.4 . . ?
N2 C25 C24 123.2(6) . . ?
C24 C25 H25 118.4 . . ?
C3 C5 C6 121.2(6) . . ?
C3 C5 H5A 119.4 . . ?
C6 C5 H5A 119.4 . . ?
C26 C22 C21 117.5(6) . . ?
C23 C22 C26 118.9(6) . . ?
C23 C22 C21 123.5(6) . . ?
C17 C16 C15 119.3(6) . . ?
C17 C16 H16 120.3 . . ?
C15 C16 H16 120.3 . . ?
C25 C24 H24 120.4 . . ?
C23 C24 C25 119.2(7) . . ?
C23 C24 H24 120.4 . . ?
C22 C23 H23 120.4 . . ?
C24 C23 C22 119.3(6) . . ?
C24 C23 H23 120.4 . . ?

loop_
_geom_bond_atom_site_label_1
_geom_bond_atom_site_label_2
_geom_bond_distance
_geom_bond_site_symmetry_2
_geom_bond_publ_flag
O7 C12 1.267(7) . ?
O7 Mn1 2.064(4) 3_556 ?
C12 O8 1.230(7) . ?
C12 C11 1.498(9) . ?
Mn1 O7 2.064(4) 3_556 ?
Mn1 O1 2.060(4) . ?
Mn1 O3 2.120(4) . ?
Mn1 N1 2.240(5) . ?
Mn1 N2 2.268(5) . ?
O1 C1 1.252(7) . ?
O6 C8 1.400(7) . ?
O6 C9 1.379(7) . ?
O3 H3A 0.8844 . ?
O3 H3B 0.8833 . ?
O2 C1 1.241(7) . ?
N1 C19 1.335(8) . ?
N1 C15 1.333(8) . ?
N2 C26 1.364(7) . ?
N2 C25 1.308(8) . ?
O4 C4 1.189(7) . ?
N3 C13 1.318(8) . ?
N3 C14 1.332(7) . ?
C8 C2 1.382(8) . ?
C8 C7 1.363(9) . ?
C1 C2 1.497(8) . ?
O5 H5 0.8200 . ?
O5 C4 1.315(7) . ?
C3 C2 1.400(8) . ?
C3 C4 1.496(8) . ?
C3 C5 1.371(9) . ?
C13 H13 0.9300 . ?
C13 C11 1.381(8) . ?
C14 H14 0.9300 . ?
C14 C9 1.376(8) . ?
C9 C10 1.366(8) . ?
C26 C19 1.419(8) . ?
C26 C22 1.401(9) . ?
C10 H10 0.9300 . ?
C10 C11 1.379(8) . ?
C19 C18 1.398(8) . ?
C18 C17 1.393(10) . ?
C18 C20 1.428(10) . ?
C17 H17 0.9300 . ?
C17 C16 1.341(11) . ?
C7 H7 0.9300 . ?
C7 C6 1.367(9) . ?
C6 H6 0.9300 . ?
C6 C5 1.386(9) . ?
C15 H15 0.9300 . ?
C15 C16 1.381(9) . ?
C20 H20 0.9300 . ?
C20 C21 1.331(10) . ?
C21 H21 0.9300 . ?
C21 C22 1.429(9) . ?
C25 H25 0.9300 . ?
C25 C24 1.385(10) . ?
C5 H5A 0.9300 . ?
C22 C23 1.376(9) . ?
C16 H16 0.9300 . ?
C24 H24 0.9300 . ?
C24 C23 1.358(9) . ?
C23 H23 0.9300 . ?

loop_
_geom_torsion_atom_site_label_1
_geom_torsion_atom_site_label_2
_geom_torsion_atom_site_label_3
_geom_torsion_atom_site_label_4
_geom_torsion
_geom_torsion_site_symmetry_1
_geom_torsion_site_symmetry_2
_geom_torsion_site_symmetry_3
_geom_torsion_site_symmetry_4
_geom_torsion_publ_flag
O7 C12 C11 C13 -179.7(6) . . . . ?
O7 C12 C11 C10 -2.3(9) . . . . ?
O7 Mn1 O1 C1 -139.9(4) 3_556 . . . ?
O7 Mn1 N1 C19 161.8(4) 3_556 . . . ?
O7 Mn1 N1 C15 -16.0(5) 3_556 . . . ?
O7 Mn1 N2 C26 -34.4(7) 3_556 . . . ?
O7 Mn1 N2 C25 146.4(5) 3_556 . . . ?
Mn1 O7 C12 O8 -12.9(9) 3_556 . . . ?
Mn1 O7 C12 C11 163.8(4) 3_556 . . . ?
Mn1 O1 C1 O2 25.1(8) . . . . ?
Mn1 O1 C1 C2 -151.1(4) . . . . ?
Mn1 N1 C19 C26 4.0(7) . . . . ?
Mn1 N1 C19 C18 -178.5(5) . . . . ?
Mn1 N1 C15 C16 177.5(5) . . . . ?
Mn1 N2 C26 C19 -2.3(7) . . . . ?
Mn1 N2 C26 C22 176.7(4) . . . . ?
Mn1 N2 C25 C24 -178.4(5) . . . . ?
O1 Mn1 N1 C19 -95.2(4) . . . . ?
O1 Mn1 N1 C15 87.0(5) . . . . ?
O1 Mn1 N2 C26 106.2(4) . . . . ?
O1 Mn1 N2 C25 -73.0(5) . . . . ?
O1 C1 C2 C8 66.4(7) . . . . ?
O1 C1 C2 C3 -112.3(6) . . . . ?
O6 C8 C2 C1 7.3(8) . . . . ?
O6 C8 C2 C3 -173.9(5) . . . . ?
O6 C8 C7 C6 176.2(6) . . . . ?
O6 C9 C10 C11 173.3(5) . . . . ?
O3 Mn1 O1 C1 -35.9(5) . . . . ?
O3 Mn1 N1 C19 69.3(5) . . . . ?
O3 Mn1 N1 C15 -108.5(5) . . . . ?
O3 Mn1 N2 C26 -129.9(4) . . . . ?
O3 Mn1 N2 C25 50.9(5) . . . . ?
O2 C1 C2 C8 -110.1(6) . . . . ?
O2 C1 C2 C3 71.2(8) . . . . ?
N1 Mn1 O1 C1 129.8(4) . . . . ?
N1 Mn1 N2 C26 3.1(4) . . . . ?
N1 Mn1 N2 C25 -176.1(6) . . . . ?
N1 C19 C18 C17 1.5(9) . . . . ?
N1 C19 C18 C20 179.1(6) . . . . ?
N1 C15 C16 C17 0.0(10) . . . . ?
N2 Mn1 O1 C1 55.6(4) . . . . ?
N2 Mn1 N1 C19 -3.8(4) . . . . ?
N2 Mn1 N1 C15 178.4(5) . . . . ?
N2 C26 C19 N1 -1.1(8) . . . . ?
N2 C26 C19 C18 -178.7(5) . . . . ?
N2 C26 C22 C21 -177.8(6) . . . . ?
N2 C26 C22 C23 3.2(9) . . . . ?
N2 C25 C24 C23 0.1(11) . . . . ?
N3 C13 C11 C12 175.5(6) . . . . ?
N3 C13 C11 C10 -1.9(10) . . . . ?
N3 C14 C9 O6 -175.9(5) . . . . ?
N3 C14 C9 C10 0.2(10) . . . . ?
C8 O6 C9 C14 -135.7(6) . . . . ?
C8 O6 C9 C10 48.3(8) . . . . ?
C8 C7 C6 C5 -3.4(11) . . . . ?
O8 C12 C11 C13 -2.7(9) . . . . ?
O8 C12 C11 C10 174.7(6) . . . . ?
C2 C8 C7 C6 2.7(10) . . . . ?
C2 C3 C4 O4 28.8(9) . . . . ?
C2 C3 C4 O5 -152.5(6) . . . . ?
C2 C3 C5 C6 0.2(10) . . . . ?
C13 N3 C14 C9 1.3(9) . . . . ?
C14 N3 C13 C11 -0.4(10) . . . . ?
C14 C9 C10 C11 -2.6(9) . . . . ?
C9 O6 C8 C2 -116.3(6) . . . . ?
C9 O6 C8 C7 69.8(7) . . . . ?
C9 C10 C11 C12 -174.1(6) . . . . ?
C9 C10 C11 C13 3.3(9) . . . . ?
C26 N2 C25 C24 2.4(10) . . . . ?
C26 C19 C18 C17 179.0(6) . . . . ?
C26 C19 C18 C20 -3.4(9) . . . . ?
C26 C22 C23 C24 -0.6(10) . . . . ?
C4 C3 C2 C8 179.9(5) . . . . ?
C4 C3 C2 C1 -1.3(9) . . . . ?
C4 C3 C5 C6 179.3(6) . . . . ?
C19 N1 C15 C16 -0.3(9) . . . . ?
C19 C26 C22 C21 1.0(9) . . . . ?
C19 C26 C22 C23 -178.0(6) . . . . ?
C19 C18 C17 C16 -1.8(10) . . . . ?
C19 C18 C20 C21 1.0(10) . . . . ?
C18 C17 C16 C15 1.1(11) . . . . ?
C18 C20 C21 C22 2.5(11) . . . . ?
C17 C18 C20 C21 178.4(7) . . . . ?
C7 C8 C2 C1 -179.2(6) . . . . ?
C7 C8 C2 C3 -0.4(9) . . . . ?
C7 C6 C5 C3 2.0(11) . . . . ?
C15 N1 C19 C26 -178.0(5) . . . . ?
C15 N1 C19 C18 -0.5(9) . . . . ?
C20 C18 C17 C16 -179.2(7) . . . . ?
C20 C21 C22 C26 -3.5(10) . . . . ?
C20 C21 C22 C23 175.5(7) . . . . ?
C21 C22 C23 C24 -179.5(7) . . . . ?
C25 N2 C26 C19 177.0(5) . . . . ?
C25 N2 C26 C22 -4.0(9) . . . . ?
C25 C24 C23 C22 -1.0(11) . . . . ?
C5 C3 C2 C8 -1.0(9) . . . . ?
C5 C3 C2 C1 177.7(6) . . . . ?
C5 C3 C4 O4 -150.3(6) . . . . ?
C5 C3 C4 O5 28.4(8) . . . . ?
C22 C26 C19 N1 179.9(6) . . . . ?
C22 C26 C19 C18 2.3(9) . . . . ?
